data_7711040
loop_
_publ_author_name
'Francis, Samuel'
'Rice, Craig'
'Scattergood, Paul A.'
'Elliott, Paul'

_publ_section_title
;
 Synthesis and characterisation of group 8
 tris(1-benzyl-1,2,3-triazol-4-yl)-p-anisoylmethane complexes
;
_journal_name_full 'Dalton Transactions'
_journal_paper_doi 10.1039/D2DT02503E
_journal_year 2022
_chemical_formula_sum 'C118 H102 B2 Br0 F0 Fe N18 O2 P0 Ru0'
_chemical_formula_weight 1881.64
_space_group_crystal_system orthorhombic
_space_group_IT_number 61
_space_group_name_Hall '-P 2ac 2ab'
_space_group_name_H-M_alt 'P b c a'
_atom_sites_solution_hydrogens geom
_audit_creation_method SHELXL-2018/3
_audit_update_record
;
2022-06-10 deposited with the CCDC.	2022-08-22 downloaded from the CCDC.
;
_cell_angle_alpha 90
_cell_angle_beta 90
_cell_angle_gamma 90
_cell_formula_units_Z 4
_cell_length_a 21.3382(7)
_cell_length_b 17.6313(5)
_cell_length_c 25.4672(7)
_cell_measurement_reflns_used 9503
_cell_measurement_temperature 150(2)
_cell_measurement_theta_max 30.34
_cell_measurement_theta_min 2.19
_cell_volume 9581.3(5)
_computing_structure_refinement 'SHELXL-2018/3 (Sheldrick, 2018)'
_computing_structure_solution 'SHELXT 2014/5 (Sheldrick, 2014)'
_diffrn_ambient_temperature 150(2)
_diffrn_measured_fraction_theta_full 0.999
_diffrn_measured_fraction_theta_max 0.998
_diffrn_measurement_device_type 'Bruker APEX-II CCD'
_diffrn_measurement_method '\f and \w scans'
_diffrn_radiation_type MoK\a
_diffrn_radiation_wavelength 0.71073
_diffrn_reflns_av_R_equivalents 0.0626
_diffrn_reflns_av_unetI/netI 0.0519
_diffrn_reflns_Laue_measured_fraction_full 0.999
_diffrn_reflns_Laue_measured_fraction_max 0.998
_diffrn_reflns_limit_h_max 29
_diffrn_reflns_limit_h_min -29
_diffrn_reflns_limit_k_max 24
_diffrn_reflns_limit_k_min -24
_diffrn_reflns_limit_l_max 35
_diffrn_reflns_limit_l_min -35
_diffrn_reflns_number 71215
_diffrn_reflns_point_group_measured_fraction_full 0.999
_diffrn_reflns_point_group_measured_fraction_max 0.998
_diffrn_reflns_theta_full 25.242
_diffrn_reflns_theta_max 29.575
_diffrn_reflns_theta_min 2.192
_exptl_absorpt_coefficient_mu 0.223
_exptl_absorpt_correction_T_max 0.81
_exptl_absorpt_correction_T_min 0.63
_exptl_absorpt_correction_type multi-scan
_exptl_absorpt_process_details sadabs
_exptl_crystal_colour orange
_exptl_crystal_density_diffrn 1.304
_exptl_crystal_description block
_exptl_crystal_F_000 3952
_exptl_crystal_size_max 0.12
_exptl_crystal_size_mid 0.10
_exptl_crystal_size_min 0.09
_refine_diff_density_max 0.448
_refine_diff_density_min -0.494
_refine_diff_density_rms 0.058
_refine_ls_extinction_method none
_refine_ls_goodness_of_fit_ref 1.090
_refine_ls_hydrogen_treatment constr
_refine_ls_matrix_type full
_refine_ls_number_parameters 638
_refine_ls_number_reflns 13426
_refine_ls_number_restraints 0
_refine_ls_restrained_S_all 1.090
_refine_ls_R_factor_all 0.0951
_refine_ls_R_factor_gt 0.0628
_refine_ls_shift/su_max 0.001
_refine_ls_shift/su_mean 0.000
_refine_ls_structure_factor_coef Fsqd
_refine_ls_weighting_details 'w=1/[\s^2^(Fo^2^)+(0.0489P)^2^+6.2237P] where P=(Fo^2^+2Fc^2^)/3'
_refine_ls_weighting_scheme calc
_refine_ls_wR_factor_gt 0.1267
_refine_ls_wR_factor_ref 0.1391
_reflns_Friedel_coverage 0.000
_reflns_number_gt 9608
_reflns_number_total 13426
_reflns_threshold_expression 'I > 2\s(I)'
_cod_data_source_file d2dt02503e2.cif
_cod_data_source_block mo_PIPE_Trip_Ru_0ma_a
_cod_database_code 7711040
_shelx_shelxl_version_number 2018/3
_shelx_space_group_comment
;
The symmetry employed for this shelxl refinement is uniquely defined
by the following loop, which should always be used as a source of
symmetry information in preference to the above space-group names.
They are only intended as comments.
;

loop_
_space_group_symop_operation_xyz
'x, y, z'
'-x+1/2, -y, z+1/2'
'-x, y+1/2, -z+1/2'
'x+1/2, -y+1/2, -z'
'-x, -y, -z'
'x-1/2, y, -z-1/2'
'x, -y-1/2, z-1/2'
'-x-1/2, y-1/2, z'

loop_
_atom_site_label
_atom_site_type_symbol
_atom_site_fract_x
_atom_site_fract_y
_atom_site_fract_z
_atom_site_U_iso_or_equiv
_atom_site_adp_type
_atom_site_occupancy
_atom_site_site_symmetry_order
_atom_site_calc_flag
_atom_site_refinement_flags_posn
_atom_site_refinement_flags_adp
_atom_site_refinement_flags_occupancy
_atom_site_disorder_assembly
_atom_site_disorder_group
Fe1 Fe 0.500000 0.500000 0.500000 0.01617(9) Uani 1 2 d S . P . .
N1 N 0.49664(7) 0.59442(9) 0.53864(6) 0.0175(3) Uani 1 1 d . . . . .
N2 N 0.51559(8) 0.66181(9) 0.52338(6) 0.0199(3) Uani 1 1 d . . . . .
N3 N 0.50060(8) 0.70896(9) 0.56267(6) 0.0216(3) Uani 1 1 d . . . . .
N4 N 0.52433(8) 0.45332(9) 0.56596(6) 0.0178(3) Uani 1 1 d . . . . .
N5 N 0.56549(8) 0.39822(9) 0.57041(6) 0.0196(3) Uani 1 1 d . . . . .
N6 N 0.56221(8) 0.37560(9) 0.62024(6) 0.0211(3) Uani 1 1 d . . . . .
N7 N 0.41326(8) 0.48300(9) 0.52303(6) 0.0190(3) Uani 1 1 d . . . . .
N8 N 0.36660(8) 0.45443(10) 0.49553(6) 0.0237(4) Uani 1 1 d . . . . .
N9 N 0.31909(8) 0.44614(10) 0.52957(7) 0.0262(4) Uani 1 1 d . . . . .
O1 O 0.33326(8) 0.61111(11) 0.80722(6) 0.0429(4) Uani 1 1 d . . . . .
B1 B 0.65236(11) 0.42930(13) 0.80106(9) 0.0211(4) Uani 1 1 d . . . . .
C1 C 0.44349(9) 0.52629(10) 0.61221(7) 0.0174(4) Uani 1 1 d . . . . .
C2 C 0.41409(9) 0.54780(11) 0.66514(7) 0.0196(4) Uani 1 1 d . . . . .
C3 C 0.35750(10) 0.58749(11) 0.66545(8) 0.0239(4) Uani 1 1 d . . . . .
H3 H 0.337835 0.599175 0.632982 0.029 Uiso 1 1 calc R U . . .
C4 C 0.32917(10) 0.61035(12) 0.71185(8) 0.0277(5) Uani 1 1 d . . . . .
H4 H 0.290732 0.637519 0.711112 0.033 Uiso 1 1 calc R U . . .
C5 C 0.35772(11) 0.59300(12) 0.75951(8) 0.0281(5) Uani 1 1 d . . . . .
C6 C 0.41500(11) 0.55665(12) 0.75984(8) 0.0276(5) Uani 1 1 d . . . . .
H6 H 0.435201 0.546350 0.792303 0.033 Uiso 1 1 calc R U . . .
C7 C 0.44334(10) 0.53501(11) 0.71311(8) 0.0239(4) Uani 1 1 d . . . . .
H7 H 0.483253 0.511158 0.713931 0.029 Uiso 1 1 calc R U . . .
C8 C 0.27521(12) 0.65122(17) 0.80777(11) 0.0494(7) Uani 1 1 d . . . . .
H8A H 0.280315 0.699935 0.789751 0.074 Uiso 1 1 calc R U . . .
H8B H 0.262300 0.660158 0.844180 0.074 Uiso 1 1 calc R U . . .
H8C H 0.243135 0.621106 0.789775 0.074 Uiso 1 1 calc R U . . .
C9 C 0.47024(9) 0.59790(10) 0.58729(7) 0.0175(4) Uani 1 1 d . . . . .
C10 C 0.47252(9) 0.67211(11) 0.60304(7) 0.0205(4) Uani 1 1 d . . . . .
H10 H 0.457738 0.693082 0.635087 0.025 Uiso 1 1 calc R U . . .
C11 C 0.51370(10) 0.78988(11) 0.55654(8) 0.0259(4) Uani 1 1 d . . . . .
H11A H 0.475944 0.818832 0.566954 0.031 Uiso 1 1 calc R U . . .
H11B H 0.521645 0.800406 0.518938 0.031 Uiso 1 1 calc R U . . .
C12 C 0.56867(10) 0.81836(11) 0.58803(8) 0.0224(4) Uani 1 1 d . . . . .
C13 C 0.60623(10) 0.77223(12) 0.61833(8) 0.0284(5) Uani 1 1 d . . . . .
H13 H 0.598724 0.719140 0.619235 0.034 Uiso 1 1 calc R U . . .
C14 C 0.65500(12) 0.80291(15) 0.64754(10) 0.0388(6) Uani 1 1 d . . . . .
H14 H 0.680437 0.770835 0.668616 0.047 Uiso 1 1 calc R U . . .
C15 C 0.66658(12) 0.87981(16) 0.64603(10) 0.0436(6) Uani 1 1 d . . . . .
H15 H 0.700095 0.900610 0.665915 0.052 Uiso 1 1 calc R U . . .
C16 C 0.62959(13) 0.92649(14) 0.61571(10) 0.0411(6) Uani 1 1 d . . . . .
H16 H 0.637641 0.979458 0.614623 0.049 Uiso 1 1 calc R U . . .
C17 C 0.58077(11) 0.89623(12) 0.58688(9) 0.0303(5) Uani 1 1 d . . . . .
H17 H 0.555238 0.928618 0.566117 0.036 Uiso 1 1 calc R U . . .
C18 C 0.49523(9) 0.46664(10) 0.61304(7) 0.0182(4) Uani 1 1 d . . . . .
C19 C 0.51949(9) 0.41556(10) 0.64803(7) 0.0207(4) Uani 1 1 d . . . . .
H19 H 0.508679 0.409502 0.683968 0.025 Uiso 1 1 calc R U . . .
C20 C 0.60107(11) 0.31159(11) 0.63712(8) 0.0259(4) Uani 1 1 d . . . . .
H20A H 0.602733 0.310302 0.675955 0.031 Uiso 1 1 calc R U . . .
H20B H 0.644323 0.318680 0.623928 0.031 Uiso 1 1 calc R U . . .
C21 C 0.57568(10) 0.23747(11) 0.61715(8) 0.0252(4) Uani 1 1 d . . . . .
C22 C 0.51578(12) 0.21461(14) 0.62886(10) 0.0371(6) Uani 1 1 d . . . . .
H22 H 0.489769 0.246223 0.649784 0.045 Uiso 1 1 calc R U . . .
C23 C 0.49275(13) 0.14600(15) 0.61056(11) 0.0456(6) Uani 1 1 d . . . . .
H23 H 0.451258 0.130543 0.618826 0.055 Uiso 1 1 calc R U . . .
C24 C 0.53072(14) 0.10057(14) 0.58027(11) 0.0459(7) Uani 1 1 d . . . . .
H24 H 0.515228 0.053693 0.567247 0.055 Uiso 1 1 calc R U . . .
C25 C 0.59079(14) 0.12258(15) 0.56880(11) 0.0476(7) Uani 1 1 d . . . . .
H25 H 0.617001 0.090695 0.548259 0.057 Uiso 1 1 calc R U . . .
C26 C 0.61319(12) 0.19121(13) 0.58712(10) 0.0357(5) Uani 1 1 d . . . . .
H26 H 0.654740 0.206506 0.578929 0.043 Uiso 1 1 calc R U . . .
C27 C 0.39518(9) 0.49395(10) 0.57397(7) 0.0189(4) Uani 1 1 d . . . . .
C28 C 0.33487(10) 0.46915(11) 0.57841(8) 0.0242(4) Uani 1 1 d . . . . .
H28 H 0.309536 0.468261 0.609085 0.029 Uiso 1 1 calc R U . . .
C29 C 0.25736(10) 0.42151(13) 0.51079(10) 0.0343(5) Uani 1 1 d . . . . .
H29A H 0.250739 0.442699 0.475218 0.041 Uiso 1 1 calc R U . . .
H29B H 0.224991 0.443613 0.534054 0.041 Uiso 1 1 calc R U . . .
C30 C 0.24724(10) 0.33661(13) 0.50831(8) 0.0278(5) Uani 1 1 d . . . . .
C31 C 0.19325(12) 0.30613(15) 0.53006(10) 0.0415(6) Uani 1 1 d . . . . .
H31 H 0.165322 0.337956 0.548989 0.050 Uiso 1 1 calc R U . . .
C32 C 0.17957(13) 0.22936(16) 0.52445(12) 0.0498(7) Uani 1 1 d . . . . .
H32 H 0.142468 0.209085 0.539541 0.060 Uiso 1 1 calc R U . . .
C33 C 0.21916(13) 0.18343(14) 0.49745(10) 0.0415(6) Uani 1 1 d . . . . .
H33 H 0.209215 0.131350 0.492772 0.050 Uiso 1 1 calc R U . . .
C34 C 0.27356(13) 0.21242(14) 0.47692(10) 0.0434(6) Uani 1 1 d . . . . .
H34 H 0.301845 0.179993 0.458867 0.052 Uiso 1 1 calc R U . . .
C35 C 0.28745(12) 0.28877(14) 0.48241(10) 0.0408(6) Uani 1 1 d . . . . .
H35 H 0.325270 0.308240 0.468071 0.049 Uiso 1 1 calc R U . . .
C36 C 0.65120(9) 0.48263(11) 0.74796(8) 0.0213(4) Uani 1 1 d . . . . .
C37 C 0.61875(10) 0.55172(12) 0.74471(8) 0.0255(4) Uani 1 1 d . . . . .
H37 H 0.602328 0.573356 0.775978 0.031 Uiso 1 1 calc R U . . .
C38 C 0.60971(11) 0.58970(12) 0.69747(8) 0.0288(5) Uani 1 1 d . . . . .
H38 H 0.586538 0.635695 0.696885 0.035 Uiso 1 1 calc R U . . .
C39 C 0.63431(11) 0.56086(12) 0.65120(8) 0.0295(5) Uani 1 1 d . . . . .
H39 H 0.627977 0.586435 0.618804 0.035 Uiso 1 1 calc R U . . .
C40 C 0.66813(11) 0.49435(12) 0.65317(8) 0.0278(4) Uani 1 1 d . . . . .
H40 H 0.686329 0.474545 0.622009 0.033 Uiso 1 1 calc R U . . .
C41 C 0.67580(10) 0.45604(11) 0.70041(8) 0.0239(4) Uani 1 1 d . . . . .
H41 H 0.698715 0.409841 0.700459 0.029 Uiso 1 1 calc R U . . .
C42 C 0.59161(10) 0.37345(11) 0.79201(7) 0.0215(4) Uani 1 1 d . . . . .
C43 C 0.59450(11) 0.29730(12) 0.77594(8) 0.0276(5) Uani 1 1 d . . . . .
H43 H 0.634335 0.273563 0.773176 0.033 Uiso 1 1 calc R U . . .
C44 C 0.54113(12) 0.25540(12) 0.76393(9) 0.0325(5) Uani 1 1 d . . . . .
H44 H 0.545288 0.204156 0.752935 0.039 Uiso 1 1 calc R U . . .
C45 C 0.48269(11) 0.28704(13) 0.76774(8) 0.0314(5) Uani 1 1 d . . . . .
H45 H 0.446398 0.258287 0.759332 0.038 Uiso 1 1 calc R U . . .
C46 C 0.47740(11) 0.36222(13) 0.78417(8) 0.0284(5) Uani 1 1 d . . . . .
H46 H 0.437292 0.385147 0.787345 0.034 Uiso 1 1 calc R U . . .
C47 C 0.53076(10) 0.40310(12) 0.79580(8) 0.0240(4) Uani 1 1 d . . . . .
H47 H 0.526029 0.454174 0.806991 0.029 Uiso 1 1 calc R U . . .
C48 C 0.64460(10) 0.47861(11) 0.85514(8) 0.0227(4) Uani 1 1 d . . . . .
C49 C 0.68198(11) 0.54245(12) 0.86461(8) 0.0293(5) Uani 1 1 d . . . . .
H49 H 0.709143 0.559538 0.837525 0.035 Uiso 1 1 calc R U . . .
C50 C 0.68111(12) 0.58189(13) 0.91180(9) 0.0361(5) Uani 1 1 d . . . . .
H50 H 0.707658 0.624602 0.916531 0.043 Uiso 1 1 calc R U . . .
C51 C 0.64155(12) 0.55906(14) 0.95207(9) 0.0365(6) Uani 1 1 d . . . . .
H51 H 0.640311 0.586154 0.984296 0.044 Uiso 1 1 calc R U . . .
C52 C 0.60428(11) 0.49662(14) 0.94444(8) 0.0330(5) Uani 1 1 d . . . . .
H52 H 0.577277 0.479882 0.971741 0.040 Uiso 1 1 calc R U . . .
C53 C 0.60579(10) 0.45774(12) 0.89704(8) 0.0267(4) Uani 1 1 d . . . . .
H53 H 0.579221 0.414939 0.892845 0.032 Uiso 1 1 calc R U . . .
C54 C 0.71804(10) 0.38277(12) 0.80832(8) 0.0247(4) Uani 1 1 d . . . . .
C55 C 0.72140(12) 0.31824(14) 0.84032(10) 0.0403(6) Uani 1 1 d . . . . .
H55 H 0.683829 0.299526 0.855583 0.048 Uiso 1 1 calc R U . . .
C56 C 0.77684(13) 0.28053(16) 0.85073(12) 0.0526(8) Uani 1 1 d . . . . .
H56 H 0.776701 0.237007 0.872715 0.063 Uiso 1 1 calc R U . . .
C57 C 0.83205(13) 0.30579(16) 0.82939(11) 0.0483(7) Uani 1 1 d . . . . .
H57 H 0.870085 0.279338 0.835753 0.058 Uiso 1 1 calc R U . . .
C58 C 0.83158(11) 0.36978(15) 0.79873(10) 0.0384(6) Uani 1 1 d . . . . .
H58 H 0.869719 0.388578 0.784552 0.046 Uiso 1 1 calc R U . . .
C59 C 0.77572(10) 0.40723(13) 0.78830(8) 0.0274(4) Uani 1 1 d . . . . .
H59 H 0.776664 0.451177 0.766725 0.033 Uiso 1 1 calc R U . . .

loop_
_atom_site_aniso_label
_atom_site_aniso_U_11
_atom_site_aniso_U_22
_atom_site_aniso_U_33
_atom_site_aniso_U_23
_atom_site_aniso_U_13
_atom_site_aniso_U_12
Fe1 0.01839(19) 0.01834(17) 0.01178(16) -0.00307(14) 0.00024(15) 0.00069(15)
N1 0.0187(8) 0.0203(7) 0.0136(7) -0.0014(6) -0.0003(6) 0.0005(7)
N2 0.0232(9) 0.0187(7) 0.0179(8) -0.0035(6) -0.0015(6) 0.0008(6)
N3 0.0272(9) 0.0175(7) 0.0201(8) -0.0034(6) -0.0004(7) -0.0003(7)
N4 0.0200(8) 0.0185(7) 0.0147(7) -0.0029(6) -0.0008(6) 0.0018(6)
N5 0.0232(9) 0.0204(8) 0.0152(7) -0.0021(6) -0.0014(6) 0.0006(7)
N6 0.0279(9) 0.0187(7) 0.0168(8) -0.0018(6) -0.0020(7) 0.0029(7)
N7 0.0193(8) 0.0213(8) 0.0162(7) -0.0036(6) -0.0024(6) -0.0006(6)
N8 0.0196(9) 0.0282(8) 0.0232(8) -0.0078(7) -0.0022(7) 0.0004(7)
N9 0.0169(9) 0.0319(9) 0.0298(9) -0.0119(7) 0.0002(7) -0.0006(7)
O1 0.0434(11) 0.0583(11) 0.0271(8) -0.0141(8) 0.0128(7) 0.0048(9)
B1 0.0201(11) 0.0226(10) 0.0207(10) 0.0041(8) 0.0013(9) -0.0001(9)
C1 0.0185(9) 0.0211(8) 0.0126(8) -0.0030(7) -0.0004(7) -0.0001(7)
C2 0.0215(10) 0.0220(9) 0.0152(8) -0.0053(7) 0.0034(7) -0.0038(8)
C3 0.0231(11) 0.0278(10) 0.0208(9) -0.0057(8) 0.0012(8) -0.0010(8)
C4 0.0203(11) 0.0290(11) 0.0336(11) -0.0109(9) 0.0048(9) -0.0015(9)
C5 0.0312(12) 0.0286(10) 0.0244(10) -0.0088(8) 0.0089(9) -0.0057(9)
C6 0.0370(13) 0.0281(10) 0.0178(9) -0.0038(8) 0.0004(9) 0.0011(9)
C7 0.0266(11) 0.0238(10) 0.0213(9) -0.0041(8) 0.0014(8) 0.0029(8)
C8 0.0357(15) 0.0658(18) 0.0466(15) -0.0209(14) 0.0183(12) 0.0029(13)
C9 0.0154(9) 0.0222(9) 0.0150(8) -0.0014(7) -0.0021(7) 0.0024(7)
C10 0.0213(10) 0.0241(9) 0.0161(9) -0.0030(7) 0.0005(8) 0.0017(8)
C11 0.0325(12) 0.0164(9) 0.0287(11) -0.0002(8) -0.0040(9) 0.0021(8)
C12 0.0256(11) 0.0228(9) 0.0187(9) -0.0027(7) 0.0040(8) 0.0002(8)
C13 0.0293(12) 0.0271(10) 0.0287(11) 0.0000(9) 0.0023(9) 0.0019(9)
C14 0.0287(13) 0.0525(15) 0.0351(13) 0.0013(11) -0.0031(10) 0.0053(11)
C15 0.0293(13) 0.0616(17) 0.0400(14) -0.0098(12) -0.0013(11) -0.0117(13)
C16 0.0457(16) 0.0352(13) 0.0426(14) -0.0056(11) 0.0070(12) -0.0145(12)
C17 0.0374(13) 0.0253(10) 0.0281(11) -0.0002(8) 0.0045(10) -0.0028(9)
C18 0.0197(10) 0.0197(8) 0.0150(8) -0.0046(7) 0.0002(7) -0.0017(8)
C19 0.0253(10) 0.0196(9) 0.0172(9) -0.0021(7) 0.0027(8) 0.0011(8)
C20 0.0309(12) 0.0224(9) 0.0244(10) 0.0004(8) -0.0057(9) 0.0053(9)
C21 0.0313(12) 0.0214(9) 0.0228(10) 0.0008(8) -0.0009(9) 0.0033(9)
C22 0.0328(13) 0.0357(12) 0.0428(14) -0.0118(10) 0.0036(11) 0.0012(10)
C23 0.0388(15) 0.0416(14) 0.0563(16) -0.0075(12) 0.0045(13) -0.0102(12)
C24 0.0519(17) 0.0258(11) 0.0601(17) -0.0128(11) -0.0020(14) -0.0062(11)
C25 0.0490(17) 0.0345(13) 0.0594(17) -0.0187(12) 0.0073(14) 0.0029(12)
C26 0.0356(13) 0.0308(11) 0.0408(13) -0.0052(10) 0.0049(11) 0.0003(10)
C27 0.0193(9) 0.0202(9) 0.0173(8) -0.0040(7) -0.0002(7) 0.0019(8)
C28 0.0213(11) 0.0280(10) 0.0233(10) -0.0090(8) 0.0044(8) -0.0007(8)
C29 0.0181(11) 0.0378(12) 0.0470(14) -0.0167(10) -0.0059(10) 0.0015(9)
C30 0.0222(11) 0.0371(11) 0.0243(10) -0.0079(9) -0.0024(8) -0.0024(9)
C31 0.0305(13) 0.0503(15) 0.0437(14) -0.0031(12) 0.0084(11) 0.0049(12)
C32 0.0345(15) 0.0516(16) 0.0632(18) 0.0131(14) 0.0084(13) -0.0065(12)
C33 0.0463(16) 0.0334(12) 0.0447(14) 0.0040(11) -0.0047(12) -0.0044(11)
C34 0.0509(16) 0.0353(13) 0.0441(14) -0.0036(11) 0.0139(12) 0.0063(12)
C35 0.0351(14) 0.0366(13) 0.0507(15) -0.0065(11) 0.0192(12) -0.0022(11)
C36 0.0203(10) 0.0224(9) 0.0212(9) 0.0032(7) -0.0002(8) -0.0032(8)
C37 0.0259(11) 0.0270(10) 0.0235(10) 0.0028(8) 0.0025(8) 0.0018(9)
C38 0.0312(12) 0.0234(10) 0.0318(11) 0.0068(9) -0.0022(9) 0.0016(9)
C39 0.0368(13) 0.0295(11) 0.0222(10) 0.0065(8) -0.0043(9) -0.0064(9)
C40 0.0315(12) 0.0316(11) 0.0202(9) -0.0014(8) 0.0011(8) -0.0043(9)
C41 0.0249(11) 0.0222(9) 0.0245(10) 0.0008(8) -0.0002(8) -0.0011(8)
C42 0.0239(10) 0.0216(9) 0.0190(9) 0.0058(7) 0.0002(8) 0.0000(8)
C43 0.0298(12) 0.0259(10) 0.0271(11) 0.0069(8) 0.0035(9) 0.0029(9)
C44 0.0437(14) 0.0212(10) 0.0326(12) 0.0028(9) 0.0022(10) -0.0057(10)
C45 0.0332(12) 0.0330(11) 0.0280(11) 0.0052(9) -0.0002(9) -0.0134(10)
C46 0.0242(11) 0.0354(11) 0.0256(10) 0.0063(9) 0.0023(9) -0.0023(9)
C47 0.0245(11) 0.0235(9) 0.0240(10) 0.0024(8) 0.0010(8) -0.0005(8)
C48 0.0216(10) 0.0233(9) 0.0233(10) 0.0063(8) 0.0001(8) 0.0035(8)
C49 0.0303(12) 0.0334(11) 0.0242(10) 0.0059(9) 0.0014(9) -0.0065(9)
C50 0.0442(15) 0.0300(11) 0.0340(12) 0.0025(9) -0.0097(11) -0.0069(10)
C51 0.0464(15) 0.0390(13) 0.0242(11) -0.0025(9) -0.0040(10) 0.0061(11)
C52 0.0345(13) 0.0416(13) 0.0230(10) 0.0077(9) 0.0038(9) 0.0089(11)
C53 0.0259(11) 0.0271(10) 0.0271(11) 0.0054(8) 0.0005(9) 0.0001(9)
C54 0.0238(11) 0.0273(10) 0.0229(10) 0.0028(8) 0.0008(8) 0.0035(8)
C55 0.0312(13) 0.0436(14) 0.0461(14) 0.0186(11) 0.0006(11) 0.0055(11)
C56 0.0416(16) 0.0493(16) 0.0668(19) 0.0270(14) -0.0061(14) 0.0134(13)
C57 0.0302(14) 0.0564(17) 0.0582(17) 0.0037(14) -0.0059(12) 0.0190(13)
C58 0.0229(12) 0.0542(15) 0.0382(13) -0.0062(11) -0.0004(10) 0.0021(11)
C59 0.0237(11) 0.0328(11) 0.0257(10) -0.0002(9) 0.0001(8) -0.0013(9)

loop_
_atom_type_symbol
_atom_type_description
_atom_type_scat_dispersion_real
_atom_type_scat_dispersion_imag
_atom_type_scat_source
C C 0.0033 0.0016 'International Tables Vol C Tables 4.2.6.8 and 6.1.1.4'
H H 0.0000 0.0000 'International Tables Vol C Tables 4.2.6.8 and 6.1.1.4'
F F 0.0171 0.0103 'International Tables Vol C Tables 4.2.6.8 and 6.1.1.4'
O O 0.0106 0.0060 'International Tables Vol C Tables 4.2.6.8 and 6.1.1.4'
P P 0.1023 0.0942 'International Tables Vol C Tables 4.2.6.8 and 6.1.1.4'
Ru Ru -1.2594 0.8363 'International Tables Vol C Tables 4.2.6.8 and 6.1.1.4'
Br Br -0.2901 2.4595 'International Tables Vol C Tables 4.2.6.8 and 6.1.1.4'
Fe Fe 0.3463 0.8444 'International Tables Vol C Tables 4.2.6.8 and 6.1.1.4'
N N 0.0061 0.0033 'International Tables Vol C Tables 4.2.6.8 and 6.1.1.4'
B B 0.0013 0.0007 'International Tables Vol C Tables 4.2.6.8 and 6.1.1.4'

loop_
_geom_angle_atom_site_label_1
_geom_angle_atom_site_label_2
_geom_angle_atom_site_label_3
_geom_angle
_geom_angle_site_symmetry_1
_geom_angle_site_symmetry_3
_geom_angle_publ_flag
N1 Fe1 N1 180.0 5_666 . ?
N1 Fe1 N4 86.25(6) 5_666 5_666 ?
N1 Fe1 N4 93.75(6) . 5_666 ?
N1 Fe1 N4 93.75(6) 5_666 . ?
N1 Fe1 N4 86.25(6) . . ?
N4 Fe1 N4 180.0 5_666 . ?
N1 Fe1 N7 93.18(6) 5_666 . ?
N1 Fe1 N7 86.82(6) . . ?
N4 Fe1 N7 94.07(7) 5_666 . ?
N4 Fe1 N7 85.92(7) . . ?
N1 Fe1 N7 86.81(6) 5_666 5_666 ?
N1 Fe1 N7 93.19(6) . 5_666 ?
N4 Fe1 N7 85.93(7) 5_666 5_666 ?
N4 Fe1 N7 94.08(7) . 5_666 ?
N7 Fe1 N7 180.0 . 5_666 ?
N2 N1 C9 110.83(15) . . ?
N2 N1 Fe1 128.03(12) . . ?
C9 N1 Fe1 121.10(12) . . ?
N1 N2 N3 105.47(15) . . ?
N2 N3 C10 111.99(15) . . ?
N2 N3 C11 118.69(16) . . ?
C10 N3 C11 129.28(17) . . ?
N5 N4 C18 110.72(15) . . ?
N5 N4 Fe1 124.52(12) . . ?
C18 N4 Fe1 124.28(13) . . ?
N4 N5 N6 105.56(15) . . ?
N5 N6 C19 112.21(16) . . ?
N5 N6 C20 118.70(16) . . ?
C19 N6 C20 129.02(17) . . ?
N8 N7 C27 110.20(16) . . ?
N8 N7 Fe1 127.71(13) . . ?
C27 N7 Fe1 121.84(13) . . ?
N7 N8 N9 105.61(15) . . ?
N8 N9 C28 111.96(16) . . ?
N8 N9 C29 119.99(17) . . ?
C28 N9 C29 127.79(18) . . ?
C5 O1 C8 117.28(19) . . ?
C54 B1 C48 104.95(16) . . ?
C54 B1 C42 113.04(16) . . ?
C48 B1 C42 110.86(16) . . ?
C54 B1 C36 113.10(16) . . ?
C48 B1 C36 112.71(16) . . ?
C42 B1 C36 102.42(16) . . ?
C9 C1 C18 107.81(15) . . ?
C9 C1 C27 107.24(15) . . ?
C18 C1 C27 103.87(14) . . ?
C9 C1 C2 108.32(15) . . ?
C18 C1 C2 117.02(15) . . ?
C27 C1 C2 112.10(16) . . ?
C7 C2 C3 117.69(17) . . ?
C7 C2 C1 123.25(17) . . ?
C3 C2 C1 118.87(17) . . ?
C4 C3 C2 121.85(19) . . ?
C4 C3 H3 119.1 . . ?
C2 C3 H3 119.1 . . ?
C3 C4 C5 119.2(2) . . ?
C3 C4 H4 120.4 . . ?
C5 C4 H4 120.4 . . ?
O1 C5 C6 116.3(2) . . ?
O1 C5 C4 124.0(2) . . ?
C6 C5 C4 119.66(19) . . ?
C5 C6 C7 120.6(2) . . ?
C5 C6 H6 119.7 . . ?
C7 C6 H6 119.7 . . ?
C6 C7 C2 120.86(19) . . ?
C6 C7 H7 119.6 . . ?
C2 C7 H7 119.6 . . ?
O1 C8 H8A 109.5 . . ?
O1 C8 H8B 109.5 . . ?
H8A C8 H8B 109.5 . . ?
O1 C8 H8C 109.5 . . ?
H8A C8 H8C 109.5 . . ?
H8B C8 H8C 109.5 . . ?
N1 C9 C10 107.13(16) . . ?
N1 C9 C1 119.76(16) . . ?
C10 C9 C1 133.07(17) . . ?
N3 C10 C9 104.57(16) . . ?
N3 C10 H10 127.7 . . ?
C9 C10 H10 127.7 . . ?
N3 C11 C12 114.65(17) . . ?
N3 C11 H11A 108.6 . . ?
C12 C11 H11A 108.6 . . ?
N3 C11 H11B 108.6 . . ?
C12 C11 H11B 108.6 . . ?
H11A C11 H11B 107.6 . . ?
C13 C12 C17 119.0(2) . . ?
C13 C12 C11 123.64(18) . . ?
C17 C12 C11 117.39(19) . . ?
C12 C13 C14 120.4(2) . . ?
C12 C13 H13 119.8 . . ?
C14 C13 H13 119.8 . . ?
C15 C14 C13 120.2(2) . . ?
C15 C14 H14 119.9 . . ?
C13 C14 H14 119.9 . . ?
C16 C15 C14 120.0(2) . . ?
C16 C15 H15 120.0 . . ?
C14 C15 H15 120.0 . . ?
C15 C16 C17 120.0(2) . . ?
C15 C16 H16 120.0 . . ?
C17 C16 H16 120.0 . . ?
C16 C17 C12 120.5(2) . . ?
C16 C17 H17 119.8 . . ?
C12 C17 H17 119.8 . . ?
C19 C18 N4 106.59(16) . . ?
C19 C18 C1 137.45(17) . . ?
N4 C18 C1 115.73(15) . . ?
N6 C19 C18 104.91(16) . . ?
N6 C19 H19 127.5 . . ?
C18 C19 H19 127.5 . . ?
N6 C20 C21 111.50(17) . . ?
N6 C20 H20A 109.3 . . ?
C21 C20 H20A 109.3 . . ?
N6 C20 H20B 109.3 . . ?
C21 C20 H20B 109.3 . . ?
H20A C20 H20B 108.0 . . ?
C22 C21 C26 119.3(2) . . ?
C22 C21 C20 121.14(19) . . ?
C26 C21 C20 119.6(2) . . ?
C21 C22 C23 120.9(2) . . ?
C21 C22 H22 119.6 . . ?
C23 C22 H22 119.6 . . ?
C24 C23 C22 119.2(2) . . ?
C24 C23 H23 120.4 . . ?
C22 C23 H23 120.4 . . ?
C25 C24 C23 120.4(2) . . ?
C25 C24 H24 119.8 . . ?
C23 C24 H24 119.8 . . ?
C24 C25 C26 119.9(2) . . ?
C24 C25 H25 120.0 . . ?
C26 C25 H25 120.0 . . ?
C21 C26 C25 120.4(2) . . ?
C21 C26 H26 119.8 . . ?
C25 C26 H26 119.8 . . ?
C28 C27 N7 107.43(16) . . ?
C28 C27 C1 134.68(17) . . ?
N7 C27 C1 117.84(17) . . ?
N9 C28 C27 104.77(17) . . ?
N9 C28 H28 127.6 . . ?
C27 C28 H28 127.6 . . ?
N9 C29 C30 115.75(19) . . ?
N9 C29 H29A 108.3 . . ?
C30 C29 H29A 108.3 . . ?
N9 C29 H29B 108.3 . . ?
C30 C29 H29B 108.3 . . ?
H29A C29 H29B 107.4 . . ?
C35 C30 C31 118.3(2) . . ?
C35 C30 C29 122.6(2) . . ?
C31 C30 C29 119.0(2) . . ?
C30 C31 C32 120.7(2) . . ?
C30 C31 H31 119.7 . . ?
C32 C31 H31 119.7 . . ?
C33 C32 C31 120.1(2) . . ?
C33 C32 H32 119.9 . . ?
C31 C32 H32 119.9 . . ?
C32 C33 C34 119.8(2) . . ?
C32 C33 H33 120.1 . . ?
C34 C33 H33 120.1 . . ?
C33 C34 C35 120.3(2) . . ?
C33 C34 H34 119.9 . . ?
C35 C34 H34 119.9 . . ?
C30 C35 C34 120.8(2) . . ?
C30 C35 H35 119.6 . . ?
C34 C35 H35 119.6 . . ?
C41 C36 C37 115.11(18) . . ?
C41 C36 B1 120.87(17) . . ?
C37 C36 B1 123.46(18) . . ?
C38 C37 C36 122.51(19) . . ?
C38 C37 H37 118.7 . . ?
C36 C37 H37 118.7 . . ?
C39 C38 C37 120.4(2) . . ?
C39 C38 H38 119.8 . . ?
C37 C38 H38 119.8 . . ?
C40 C39 C38 118.65(19) . . ?
C40 C39 H39 120.7 . . ?
C38 C39 H39 120.7 . . ?
C39 C40 C41 120.5(2) . . ?
C39 C40 H40 119.8 . . ?
C41 C40 H40 119.8 . . ?
C40 C41 C36 122.80(19) . . ?
C40 C41 H41 118.6 . . ?
C36 C41 H41 118.6 . . ?
C47 C42 C43 114.63(19) . . ?
C47 C42 B1 119.80(17) . . ?
C43 C42 B1 125.34(18) . . ?
C44 C43 C42 122.4(2) . . ?
C44 C43 H43 118.8 . . ?
C42 C43 H43 118.8 . . ?
C45 C44 C43 120.9(2) . . ?
C45 C44 H44 119.6 . . ?
C43 C44 H44 119.6 . . ?
C44 C45 C46 118.8(2) . . ?
C44 C45 H45 120.6 . . ?
C46 C45 H45 120.6 . . ?
C47 C46 C45 119.6(2) . . ?
C47 C46 H46 120.2 . . ?
C45 C46 H46 120.2 . . ?
C46 C47 C42 123.7(2) . . ?
C46 C47 H47 118.2 . . ?
C42 C47 H47 118.2 . . ?
C53 C48 C49 114.64(19) . . ?
C53 C48 B1 124.16(18) . . ?
C49 C48 B1 120.93(18) . . ?
C50 C49 C48 122.9(2) . . ?
C50 C49 H49 118.5 . . ?
C48 C49 H49 118.5 . . ?
C51 C50 C49 120.2(2) . . ?
C51 C50 H50 119.9 . . ?
C49 C50 H50 119.9 . . ?
C52 C51 C50 118.7(2) . . ?
C52 C51 H51 120.6 . . ?
C50 C51 H51 120.6 . . ?
C51 C52 C53 120.4(2) . . ?
C51 C52 H52 119.8 . . ?
C53 C52 H52 119.8 . . ?
C52 C53 C48 123.1(2) . . ?
C52 C53 H53 118.4 . . ?
C48 C53 H53 118.4 . . ?
C59 C54 C55 114.6(2) . . ?
C59 C54 B1 123.91(18) . . ?
C55 C54 B1 121.15(19) . . ?
C56 C55 C54 123.1(2) . . ?
C56 C55 H55 118.5 . . ?
C54 C55 H55 118.5 . . ?
C57 C56 C55 120.2(2) . . ?
C57 C56 H56 119.9 . . ?
C55 C56 H56 119.9 . . ?
C56 C57 C58 119.1(2) . . ?
C56 C57 H57 120.5 . . ?
C58 C57 H57 120.5 . . ?
C57 C58 C59 120.4(2) . . ?
C57 C58 H58 119.8 . . ?
C59 C58 H58 119.8 . . ?
C58 C59 C54 122.6(2) . . ?
C58 C59 H59 118.7 . . ?
C54 C59 H59 118.7 . . ?

loop_
_geom_bond_atom_site_label_1
_geom_bond_atom_site_label_2
_geom_bond_distance
_geom_bond_site_symmetry_2
_geom_bond_publ_flag
Fe1 N1 1.9351(15) 5_666 ?
Fe1 N1 1.9351(15) . ?
Fe1 N4 1.9413(15) 5_666 ?
Fe1 N4 1.9413(15) . ?
Fe1 N7 1.9646(16) . ?
Fe1 N7 1.9647(16) 5_666 ?
N1 N2 1.314(2) . ?
N1 C9 1.362(2) . ?
N2 N3 1.340(2) . ?
N3 C10 1.356(2) . ?
N3 C11 1.462(2) . ?
N4 N5 1.315(2) . ?
N4 C18 1.370(2) . ?
N5 N6 1.332(2) . ?
N6 C19 1.352(2) . ?
N6 C20 1.465(2) . ?
N7 N8 1.317(2) . ?
N7 C27 1.367(2) . ?
N8 N9 1.342(2) . ?
N9 C28 1.351(3) . ?
N9 C29 1.467(3) . ?
O1 C5 1.360(2) . ?
O1 C8 1.426(3) . ?
B1 C54 1.634(3) . ?
B1 C48 1.637(3) . ?
B1 C42 1.644(3) . ?
B1 C36 1.647(3) . ?
C1 C9 1.524(3) . ?
C1 C18 1.525(3) . ?
C1 C27 1.528(3) . ?
C1 C2 1.534(2) . ?
C2 C7 1.391(3) . ?
C2 C3 1.396(3) . ?
C3 C4 1.387(3) . ?
C3 H3 0.9500 . ?
C4 C5 1.392(3) . ?
C4 H4 0.9500 . ?
C5 C6 1.380(3) . ?
C6 C7 1.388(3) . ?
C6 H6 0.9500 . ?
C7 H7 0.9500 . ?
C8 H8A 0.9800 . ?
C8 H8B 0.9800 . ?
C8 H8C 0.9800 . ?
C9 C10 1.369(3) . ?
C10 H10 0.9500 . ?
C11 C12 1.507(3) . ?
C11 H11A 0.9900 . ?
C11 H11B 0.9900 . ?
C12 C13 1.378(3) . ?
C12 C17 1.397(3) . ?
C13 C14 1.389(3) . ?
C13 H13 0.9500 . ?
C14 C15 1.379(4) . ?
C14 H14 0.9500 . ?
C15 C16 1.377(4) . ?
C15 H15 0.9500 . ?
C16 C17 1.382(3) . ?
C16 H16 0.9500 . ?
C17 H17 0.9500 . ?
C18 C19 1.369(3) . ?
C19 H19 0.9500 . ?
C20 C21 1.503(3) . ?
C20 H20A 0.9900 . ?
C20 H20B 0.9900 . ?
C21 C22 1.373(3) . ?
C21 C26 1.375(3) . ?
C22 C23 1.386(3) . ?
C22 H22 0.9500 . ?
C23 C24 1.376(4) . ?
C23 H23 0.9500 . ?
C24 C25 1.371(4) . ?
C24 H24 0.9500 . ?
C25 C26 1.382(3) . ?
C25 H25 0.9500 . ?
C26 H26 0.9500 . ?
C27 C28 1.364(3) . ?
C28 H28 0.9500 . ?
C29 C30 1.514(3) . ?
C29 H29A 0.9900 . ?
C29 H29B 0.9900 . ?
C30 C35 1.372(3) . ?
C30 C31 1.387(3) . ?
C31 C32 1.392(4) . ?
C31 H31 0.9500 . ?
C32 C33 1.357(4) . ?
C32 H32 0.9500 . ?
C33 C34 1.372(4) . ?
C33 H33 0.9500 . ?
C34 C35 1.385(3) . ?
C34 H34 0.9500 . ?
C35 H35 0.9500 . ?
C36 C41 1.401(3) . ?
C36 C37 1.404(3) . ?
C37 C38 1.390(3) . ?
C37 H37 0.9500 . ?
C38 C39 1.386(3) . ?
C38 H38 0.9500 . ?
C39 C40 1.378(3) . ?
C39 H39 0.9500 . ?
C40 C41 1.389(3) . ?
C40 H40 0.9500 . ?
C41 H41 0.9500 . ?
C42 C47 1.403(3) . ?
C42 C43 1.405(3) . ?
C43 C44 1.392(3) . ?
C43 H43 0.9500 . ?
C44 C45 1.370(3) . ?
C44 H44 0.9500 . ?
C45 C46 1.395(3) . ?
C45 H45 0.9500 . ?
C46 C47 1.380(3) . ?
C46 H46 0.9500 . ?
C47 H47 0.9500 . ?
C48 C53 1.400(3) . ?
C48 C49 1.400(3) . ?
C49 C50 1.389(3) . ?
C49 H49 0.9500 . ?
C50 C51 1.388(3) . ?
C50 H50 0.9500 . ?
C51 C52 1.372(3) . ?
C51 H51 0.9500 . ?
C52 C53 1.388(3) . ?
C52 H52 0.9500 . ?
C53 H53 0.9500 . ?
C54 C59 1.400(3) . ?
C54 C55 1.401(3) . ?
C55 C56 1.383(3) . ?
C55 H55 0.9500 . ?
C56 C57 1.371(4) . ?
C56 H56 0.9500 . ?
C57 C58 1.372(4) . ?
C57 H57 0.9500 . ?
C58 C59 1.388(3) . ?
C58 H58 0.9500 . ?
C59 H59 0.9500 . ?
